data_2240461
loop_
_publ_author_name
'Charette, Bronte J.'
'Ritch, Jamie S.'

_publ_section_title
;
 Crystal structure of 1-bromo-2-(phenylselenyl)benzene
;
_journal_coeditor_code LH5753
_journal_issue 3
_journal_name_full 'Acta Crystallographica Section E'
_journal_page_first 327
_journal_page_last 329
_journal_paper_doi 10.1107/S205698901500345X
_journal_volume 71
_journal_year 2015
_chemical_formula_iupac 'C12 H9 Br Se'
_chemical_formula_moiety 'C12 H9 Br Se'
_chemical_formula_sum 'C12 H9 Br Se'
_chemical_formula_weight 312.06
_chemical_name_systematic
;
1-Bromo-2-(phenylselenyl)benzene
;
_space_group_crystal_system monoclinic
_space_group_IT_number 14
_space_group_name_Hall '-P 2ybc'
_space_group_name_H-M_alt 'P 1 21/c 1'
_symmetry_space_group_name_Hall '-P 2ybc'
_symmetry_space_group_name_H-M 'P 1 21/c 1'
_atom_sites_solution_hydrogens geom
_atom_sites_solution_primary direct
_audit_creation_method
;
Olex2 1.2
(compiled 2015.01.26 svn.r3150 for OlexSys, GUI svn.r4998)
;
_cell_angle_alpha 90
_cell_angle_beta 99.2668(6)
_cell_angle_gamma 90
_cell_formula_units_Z 4
_cell_length_a 8.1171(4)
_cell_length_b 7.6028(4)
_cell_length_c 18.1345(10)
_cell_measurement_reflns_used 9910
_cell_measurement_temperature 173(2)
_cell_measurement_theta_max 28.224
_cell_measurement_theta_min 2.276
_cell_volume 1104.52(10)
_computing_cell_refinement
;
SAINT (Bruker, 2013)
;
_computing_data_collection
;
APEX2 (Bruker 2013)
;
_computing_data_reduction
;
SAINT (Bruker, 2013)
;
_computing_molecular_graphics
;
OLEX2 (Dolomanov <i>et al.</i>,  2009)
;
_computing_publication_material
;
OLEX2 (Dolomanov <i>et al.</i>,  2009)
;
_computing_structure_refinement
;
SHELXL2014 (Sheldrick, 2015)
;
_computing_structure_solution
;
SHELXS97 (Sheldrick, 2008)
;
_diffrn_ambient_temperature 173.15
_diffrn_measured_fraction_theta_full 1.000
_diffrn_measured_fraction_theta_max 0.994
_diffrn_measurement_device_type 'Bruker APEXII CCD'
_diffrn_measurement_method '\w scans'
_diffrn_radiation_type MoK\a
_diffrn_radiation_wavelength 0.71073
_diffrn_reflns_av_R_equivalents 0.0162
_diffrn_reflns_limit_h_max 10
_diffrn_reflns_limit_h_min -10
_diffrn_reflns_limit_k_max 10
_diffrn_reflns_limit_k_min -10
_diffrn_reflns_limit_l_max 24
_diffrn_reflns_limit_l_min -24
_diffrn_reflns_number 21749
_diffrn_reflns_theta_full 25.242
_diffrn_reflns_theta_max 28.370
_diffrn_reflns_theta_min 2.276
_diffrn_standards_number 0
_exptl_absorpt_coefficient_mu 6.973
_exptl_absorpt_correction_T_max 0.3611
_exptl_absorpt_correction_T_min 0.2047
_exptl_absorpt_correction_type numerical
_exptl_absorpt_process_details
;
(SADABS; Bruker, 2013)
;
_exptl_crystal_colour colourless
_exptl_crystal_density_diffrn 1.877
_exptl_crystal_description fragment
_exptl_crystal_F_000 600
_exptl_crystal_size_max 0.347
_exptl_crystal_size_mid 0.32
_exptl_crystal_size_min 0.256
_refine_diff_density_max 0.281
_refine_diff_density_min -0.449
_refine_ls_extinction_method none
_refine_ls_goodness_of_fit_ref 1.059
_refine_ls_hydrogen_treatment constr
_refine_ls_matrix_type full
_refine_ls_number_parameters 127
_refine_ls_number_reflns 2742
_refine_ls_number_restraints 0
_refine_ls_restrained_S_all 1.059
_refine_ls_R_factor_all 0.0190
_refine_ls_R_factor_gt 0.0166
_refine_ls_shift/su_max 0.001
_refine_ls_shift/su_mean 0.000
_refine_ls_structure_factor_coef Fsqd
_refine_ls_weighting_details 'w=1/[\s^2^(Fo^2^)+(0.0194P)^2^+0.5087P] where P=(Fo^2^+2Fc^2^)/3'
_refine_ls_weighting_scheme calc
_refine_ls_wR_factor_gt 0.0410
_refine_ls_wR_factor_ref 0.0417
_reflns_number_gt 2528
_reflns_number_total 2742
_reflns_threshold_expression I>2\s(I)
_cod_data_source_file lh5753sup1.cif
_cod_data_source_block I
_cod_database_code 2240461
_cod_database_fobs_code 2240461
_shelx_space_group_comment
;
The symmetry employed for this shelxl refinement is uniquely defined
by the following loop, which should always be used as a source of
symmetry information in preference to the above space-group names.
They are only intended as comments.
;
_shelx_estimated_absorpt_t_min 0.196
_shelx_estimated_absorpt_t_max 0.268

loop_
_space_group_symop_operation_xyz
'x, y, z'
'-x, y+1/2, -z+1/2'
'-x, -y, -z'
'x, -y-1/2, z-1/2'

loop_
_atom_site_type_symbol
_atom_site_label
_atom_site_fract_x
_atom_site_fract_y
_atom_site_fract_z
_atom_site_U_iso_or_equiv
_atom_site_adp_type
_atom_site_calc_flag
_atom_site_occupancy
Br Br1 0.37269(2) 0.33279(2) 0.26417(2) 0.03601(5) Uani d 1
Se Se1 0.39491(2) 0.65383(2) 0.38572(2) 0.02860(5) Uani d 1
C C1 0.19202(17) 0.52181(18) 0.36221(7) 0.0237(3) Uani d 1
C C2 0.18210(18) 0.39017(19) 0.30840(8) 0.0266(3) Uani d 1
C C3 0.0361(2) 0.2971(2) 0.28518(9) 0.0349(3) Uani d 1
H H3 0.0323 0.2087 0.2479 0.042 Uiso calc 1
C C4 -0.1043(2) 0.3346(2) 0.31696(10) 0.0384(4) Uani d 1
H H4 -0.2058 0.2735 0.3008 0.046 Uiso calc 1
C C5 -0.09621(19) 0.4610(2) 0.37222(9) 0.0341(3) Uani d 1
H H5 -0.1918 0.4846 0.3947 0.041 Uiso calc 1
C C6 0.05039(18) 0.55397(19) 0.39518(8) 0.0283(3) Uani d 1
H H6 0.0546 0.6399 0.4335 0.034 Uiso calc 1
C C7 0.32416(18) 0.82409(18) 0.45228(8) 0.0255(3) Uani d 1
C C8 0.22331(19) 0.9649(2) 0.42396(9) 0.0315(3) Uani d 1
H H8 0.1849 0.9747 0.3718 0.038 Uiso calc 1
C C9 0.17967(19) 1.0906(2) 0.47282(10) 0.0350(3) Uani d 1
H H9 0.1097 1.1861 0.4541 0.042 Uiso calc 1
C C10 0.23779(19) 1.0773(2) 0.54880(10) 0.0343(3) Uani d 1
H H10 0.2074 1.1636 0.5820 0.041 Uiso calc 1
C C11 0.3399(2) 0.9387(2) 0.57634(9) 0.0325(3) Uani d 1
H H11 0.3809 0.9311 0.6283 0.039 Uiso calc 1
C C12 0.38282(18) 0.81058(19) 0.52816(9) 0.0283(3) Uani d 1
H H12 0.4518 0.7145 0.5471 0.034 Uiso calc 1

loop_
_atom_site_aniso_label
_atom_site_aniso_U_11
_atom_site_aniso_U_22
_atom_site_aniso_U_33
_atom_site_aniso_U_12
_atom_site_aniso_U_13
_atom_site_aniso_U_23
Br1 0.03941(9) 0.04133(10) 0.02890(8) 0.00838(7) 0.01038(6) -0.00290(6)
Se1 0.02379(8) 0.02797(8) 0.03495(9) -0.00057(5) 0.00750(6) -0.00292(6)
C1 0.0245(6) 0.0210(6) 0.0253(6) 0.0015(5) 0.0034(5) 0.0045(5)
C2 0.0294(7) 0.0261(7) 0.0244(6) 0.0041(6) 0.0045(5) 0.0030(5)
C3 0.0418(9) 0.0299(8) 0.0310(8) -0.0032(7) -0.0002(6) -0.0033(6)
C4 0.0322(8) 0.0352(9) 0.0460(9) -0.0086(7) 0.0010(7) 0.0016(7)
C5 0.0274(7) 0.0312(8) 0.0449(9) -0.0010(6) 0.0098(6) 0.0047(7)
C6 0.0292(7) 0.0230(7) 0.0340(7) 0.0014(6) 0.0089(6) 0.0009(6)
C7 0.0228(6) 0.0208(6) 0.0332(7) -0.0020(5) 0.0049(5) -0.0010(5)
C8 0.0296(7) 0.0279(7) 0.0350(8) 0.0009(6) -0.0004(6) 0.0023(6)
C9 0.0281(7) 0.0251(7) 0.0504(9) 0.0042(6) 0.0023(7) 0.0019(7)
C10 0.0305(8) 0.0280(8) 0.0457(9) -0.0021(6) 0.0105(7) -0.0069(7)
C11 0.0338(8) 0.0325(8) 0.0313(7) -0.0031(6) 0.0057(6) -0.0008(6)
C12 0.0274(7) 0.0233(7) 0.0339(7) -0.0006(5) 0.0038(6) 0.0047(6)

loop_
_atom_type_symbol
_atom_type_description
_atom_type_scat_dispersion_real
_atom_type_scat_dispersion_imag
_atom_type_scat_source
C C 0.0033 0.0016 'International Tables Vol C Tables 4.2.6.8 and 6.1.1.4'
H H 0.0000 0.0000 'International Tables Vol C Tables 4.2.6.8 and 6.1.1.4'
Br Br -0.2901 2.4595 'International Tables Vol C Tables 4.2.6.8 and 6.1.1.4'
Se Se -0.0929 2.2259 'International Tables Vol C Tables 4.2.6.8 and 6.1.1.4'

loop_
_geom_angle_atom_site_label_1
_geom_angle_atom_site_label_2
_geom_angle_atom_site_label_3
_geom_angle
C1 Se1 C7 99.19(6)
C2 C1 Se1 118.90(10)
C2 C1 C6 117.80(13)
C6 C1 Se1 123.27(11)
C1 C2 Br1 120.07(11)
C3 C2 Br1 117.89(11)
C3 C2 C1 122.04(14)
C2 C3 H3 120.4
C2 C3 C4 119.24(15)
C4 C3 H3 120.4
C3 C4 H4 120.1
C5 C4 C3 119.82(15)
C5 C4 H4 120.1
C4 C5 H5 119.7
C4 C5 C6 120.64(15)
C6 C5 H5 119.7
C1 C6 H6 119.8
C5 C6 C1 120.39(14)
C5 C6 H6 119.8
C8 C7 Se1 120.23(11)
C12 C7 Se1 118.99(11)
C12 C7 C8 120.67(14)
C7 C8 H8 120.4
C9 C8 C7 119.25(14)
C9 C8 H8 120.4
C8 C9 H9 119.9
C10 C9 C8 120.25(15)
C10 C9 H9 119.9
C9 C10 H10 119.9
C11 C10 C9 120.16(15)
C11 C10 H10 119.9
C10 C11 H11 119.9
C10 C11 C12 120.22(15)
C12 C11 H11 119.9
C7 C12 C11 119.45(14)
C7 C12 H12 120.3
C11 C12 H12 120.3

loop_
_geom_bond_atom_site_label_1
_geom_bond_atom_site_label_2
_geom_bond_distance
Br1 C2 1.9044(14)
Se1 C1 1.9171(14)
Se1 C7 1.9198(14)
C1 C2 1.391(2)
C1 C6 1.4001(19)
C2 C3 1.386(2)
C3 H3 0.9500
C3 C4 1.387(2)
C4 H4 0.9500
C4 C5 1.383(2)
C5 H5 0.9500
C5 C6 1.389(2)
C6 H6 0.9500
C7 C8 1.395(2)
C7 C12 1.386(2)
C8 H8 0.9500
C8 C9 1.387(2)
C9 H9 0.9500
C9 C10 1.386(2)
C10 H10 0.9500
C10 C11 1.384(2)
C11 H11 0.9500
C11 C12 1.390(2)
C12 H12 0.9500

loop_
_geom_torsion_atom_site_label_1
_geom_torsion_atom_site_label_2
_geom_torsion_atom_site_label_3
_geom_torsion_atom_site_label_4
_geom_torsion
Br1 C2 C3 C4 179.31(12)
Se1 C1 C2 Br1 4.17(16)
Se1 C1 C2 C3 -175.83(12)
Se1 C1 C6 C5 175.87(11)
Se1 C7 C8 C9 -177.21(12)
Se1 C7 C12 C11 176.40(11)
C1 C2 C3 C4 -0.7(2)
C2 C1 C6 C5 -2.4(2)
C2 C3 C4 C5 -1.3(2)
C3 C4 C5 C6 1.4(3)
C4 C5 C6 C1 0.5(2)
C6 C1 C2 Br1 -177.44(10)
C6 C1 C2 C3 2.6(2)
C7 C8 C9 C10 0.9(2)
C8 C7 C12 C11 0.2(2)
C8 C9 C10 C11 0.1(2)
C9 C10 C11 C12 -1.0(2)
C10 C11 C12 C7 0.8(2)
C12 C7 C8 C9 -1.1(2)
